data_4039024
loop_
_publ_author_name
'Johann O. E. Sosoe'
'C\'edric Malveau'
'Thierry Maris'
'Radu Iftimie'
'James D. Wuest'

_publ_contact_author_id_orcid 0000-0001-9731-4046
_publ_section_title
;
 Refreshing the Legacy of Rudolf Nietzki: Benzene-1,2,4,5-tetramine and
 Related Compounds
;
_journal_name_full 'Journal of Organic Chemistry'
_journal_page_first 16302
_journal_page_last 16314
_journal_paper_doi 10.1021/acs.joc.3c01793
_journal_volume 88
_journal_year 2023
_chemical_formula_moiety 'C6 H10 N4, 2(Cl)'
_chemical_formula_sum 'C6 H10 Cl2 N4'
_chemical_formula_weight 209.08
_chemical_name_systematic
;
2,5-Diaminocyclohexa-2,5-diene-1,4-diiminium Dichloride
;
_space_group_crystal_system monoclinic
_space_group_IT_number 14
_space_group_name_Hall '-P 2yn'
_space_group_name_H-M_alt 'P 1 21/n 1'
_atom_sites_solution_hydrogens difmap
_atom_sites_solution_primary dual
_audit_contact_author_email thierry.maris@umontreal.ca
_audit_contact_author_name 'Thierry Maris'
_audit_contact_author_phone '+1 514 340 4711 2579'
_audit_creation_method
;
FinalCif V106 by Daniel Kratzert, Freiburg 2022,
https://dkratzert.de/finalcif.html
;
_cell_angle_alpha 90
_cell_angle_beta 99.436(1)
_cell_angle_gamma 90
_cell_formula_units_Z 2
_cell_length_a 5.3141(2)
_cell_length_b 7.3724(3)
_cell_length_c 11.3921(5)
_cell_measurement_reflns_used 9938
_cell_measurement_temperature 150
_cell_measurement_theta_max 59.248
_cell_measurement_theta_min 3.422
_cell_volume 440.28(3)
_computing_cell_refinement
;
SAINT (2020) V8.40B; Integration Software for Single Crystal Data.
Bruker AXS Inc., Madison, WI 53719-1173.
;
_computing_data_collection
;
APEX 3 (2019) Bruker AXS Inc., Madison, WI 53719-1173.
;
_computing_data_reduction
;
SAINT (2020) V8.40B; Integration Software for Single Crystal Data.
Bruker AXS Inc., Madison, WI 53719-1173.
;
_computing_molecular_graphics 'Olex2 1.3 (Dolomanov et al., 2009)'
_computing_publication_material 'Olex2 1.3 (Dolomanov et al., 2009)'
_computing_structure_refinement 'XL  (Sheldrick, 2008)'
_computing_structure_solution 'XT  (Sheldrick, 2015)'
_diffrn_ambient_environment 150
_diffrn_ambient_temperature 150
_diffrn_detector 'CMOS Area detector'
_diffrn_detector_area_resol_mean 10.42
_diffrn_detector_type 'Bruker CMOS Photon III '
_diffrn_measured_fraction_theta_full 1.000
_diffrn_measured_fraction_theta_max 0.999
_diffrn_measurement_device 'k-geometry diffractometer'
_diffrn_measurement_device_type 'Bruker Venture Metaljet'
_diffrn_measurement_method '\w and \f scans'
_diffrn_radiation_collimation 'Focusing mirrors'
_diffrn_radiation_monochromator 'Helios MX Mirror Optics'
_diffrn_radiation_probe x-ray
_diffrn_radiation_type 'Ga K\a'
_diffrn_radiation_wavelength 1.34139
_diffrn_reflns_av_R_equivalents 0.0403
_diffrn_reflns_av_unetI/netI 0.0339
_diffrn_reflns_Laue_measured_fraction_full 1.000
_diffrn_reflns_Laue_measured_fraction_max 0.999
_diffrn_reflns_limit_h_max 6
_diffrn_reflns_limit_h_min -6
_diffrn_reflns_limit_k_max 9
_diffrn_reflns_limit_k_min -9
_diffrn_reflns_limit_l_max 14
_diffrn_reflns_limit_l_min -14
_diffrn_reflns_number 10613
_diffrn_reflns_point_group_measured_fraction_full 1.000
_diffrn_reflns_point_group_measured_fraction_max 0.999
_diffrn_reflns_theta_full 53.594
_diffrn_reflns_theta_max 59.308
_diffrn_reflns_theta_min 6.246
_diffrn_source 'Metal Jet'
_diffrn_source_current 2.85
_diffrn_source_power 0.198759
_diffrn_source_target Ga
_diffrn_source_type 'Gallium Liquid Metal Jet Source'
_diffrn_source_voltage 69.74
_exptl_absorpt_coefficient_mu 4.139
_exptl_absorpt_correction_T_max 0.2082
_exptl_absorpt_correction_T_min 0.1011
_exptl_absorpt_correction_type multi-scan
_exptl_absorpt_process_details
;
SADABS-2016/2 (Bruker,2016/2) was used for absorption correction.
wR2(int) was 0.1121 before and 0.0629 after correction.
The Ratio of minimum to maximum transmission is 0.4856.
The \l/2 correction factor is Not present.
;
_exptl_crystal_colour 'clear light black'
_exptl_crystal_colour_lustre clear
_exptl_crystal_colour_modifier light
_exptl_crystal_colour_primary black
_exptl_crystal_density_diffrn 1.577
_exptl_crystal_description block
_exptl_crystal_F_000 216
_exptl_crystal_recrystallization_method 'crystallised in HCl/H2O'
_exptl_crystal_size_max 0.18
_exptl_crystal_size_mid 0.09
_exptl_crystal_size_min 0.06
_refine_diff_density_max 0.522
_refine_diff_density_min -0.447
_refine_diff_density_rms 0.206
_refine_ls_extinction_coef 0.107(6)
_refine_ls_extinction_expression Fc^*^=kFc[1+0.001xFc^2^\l^3^/sin(2\q)]^-1/4^
_refine_ls_extinction_method 'SHELXL-2019/1 (Sheldrick 2019)'
_refine_ls_goodness_of_fit_ref 1.108
_refine_ls_hydrogen_treatment refall
_refine_ls_matrix_type full
_refine_ls_number_parameters 76
_refine_ls_number_reflns 978
_refine_ls_number_restraints 0
_refine_ls_restrained_S_all 1.108
_refine_ls_R_factor_all 0.0361
_refine_ls_R_factor_gt 0.0287
_refine_ls_shift/su_max 0.001
_refine_ls_shift/su_mean 0.000
_refine_ls_structure_factor_coef Fsqd
_refine_ls_weighting_details 'w=1/[\s^2^(Fo^2^)+(0.0456P)^2^+0.1282P] where P=(Fo^2^+2Fc^2^)/3'
_refine_ls_weighting_scheme calc
_refine_ls_wR_factor_gt 0.0756
_refine_ls_wR_factor_ref 0.0760
_reflns_Friedel_coverage 0.000
_reflns_Friedel_fraction_full .
_reflns_Friedel_fraction_max .
_reflns_number_gt 961
_reflns_number_total 978
_reflns_threshold_expression 'I > 2\s(I)'
_cod_data_source_file BTA_H2_2HCl.cif
_cod_data_source_block jw24601
_cod_database_code 4039024

loop_
_space_group_symop_id
_space_group_symop_operation_xyz
1 'x, y, z'
2 '-x+1/2, y+1/2, -z+1/2'
3 '-x, -y, -z'
4 ' x-1/2, -y-1/2, z-1/2'

loop_
_atom_site_label
_atom_site_type_symbol
_atom_site_fract_x
_atom_site_fract_y
_atom_site_fract_z
_atom_site_U_iso_or_equiv
_atom_site_adp_type
_atom_site_occupancy
_atom_site_site_symmetry_order
_atom_site_calc_flag
_atom_site_refinement_flags_posn
_atom_site_refinement_flags_adp
_atom_site_refinement_flags_occupancy
_atom_site_disorder_assembly
_atom_site_disorder_group
N1 N 0.1924(2) 0.79434(15) 0.51035(11) 0.0278(3) Uani 1 1 d . . . . .
N2 N 0.3249(2) 0.22054(15) 0.34779(10) 0.0274(3) Uani 1 1 d . . . . .
C1 C 0.3384(2) 0.65225(16) 0.50377(11) 0.0235(3) Uani 1 1 d . . . . .
C2 C 0.2563(2) 0.51029(17) 0.42602(10) 0.0239(3) Uani 1 1 d . . . . .
C3 C 0.4056(2) 0.35771(15) 0.41910(11) 0.0231(3) Uani 1 1 d . . . . .
Cl1 Cl 0.31103(6) 1.13811(4) 0.67734(3) 0.02807(19) Uani 1 1 d . . . . .
H2 H 0.096(3) 0.520(2) 0.3791(14) 0.025(4) Uiso 1 1 d . . . . .
H2A H 0.181(4) 0.227(3) 0.3019(16) 0.037(5) Uiso 1 1 d . . . . .
H1A H 0.046(4) 0.806(2) 0.4594(16) 0.035(4) Uiso 1 1 d . . . . .
H2B H 0.408(5) 0.128(3) 0.344(2) 0.050(6) Uiso 1 1 d . . . . .
H1B H 0.231(4) 0.877(3) 0.551(2) 0.047(6) Uiso 1 1 d . . . . .

loop_
_atom_site_aniso_label
_atom_site_aniso_U_11
_atom_site_aniso_U_22
_atom_site_aniso_U_33
_atom_site_aniso_U_23
_atom_site_aniso_U_13
_atom_site_aniso_U_12
N1 0.0241(5) 0.0246(6) 0.0324(6) -0.0045(4) -0.0019(4) 0.0026(4)
N2 0.0238(5) 0.0267(6) 0.0300(6) -0.0043(4) -0.0011(4) 0.0037(4)
C1 0.0216(6) 0.0244(6) 0.0246(6) 0.0020(4) 0.0040(5) 0.0009(4)
C2 0.0205(6) 0.0250(6) 0.0254(6) 0.0002(4) 0.0012(4) 0.0007(4)
C3 0.0219(6) 0.0240(6) 0.0231(6) 0.0007(4) 0.0032(5) -0.0006(4)
Cl1 0.0263(2) 0.0259(2) 0.0299(3) -0.00181(9) -0.00149(14) 0.00225(9)

loop_
_atom_type_symbol
_atom_type_description
_atom_type_scat_dispersion_real
_atom_type_scat_dispersion_imag
_atom_type_scat_source
C C 0.0137 0.0067 'International Tables Vol C Tables 4.2.6.8 and 6.1.1.4'
H H 0.0000 0.0000 'International Tables Vol C Tables 4.2.6.8 and 6.1.1.4'
Cl Cl 0.3281 0.5435 'International Tables Vol C Tables 4.2.6.8 and 6.1.1.4'
N N 0.0241 0.0134 'International Tables Vol C Tables 4.2.6.8 and 6.1.1.4'

loop_
_geom_angle_atom_site_label_1
_geom_angle_atom_site_label_2
_geom_angle_atom_site_label_3
_geom_angle
_geom_angle_site_symmetry_1
_geom_angle_site_symmetry_3
C1 N1 H1A 119.8(12) . .
C1 N1 H1B 124.2(17) . .
H1A N1 H1B 116(2) . .
C3 N2 H2A 120.1(13) . .
C3 N2 H2B 123.1(17) . .
H2A N2 H2B 117(2) . .
N1 C1 C2 120.58(12) . .
N1 C1 C3 119.66(11) . 3_666
C2 C1 C3 119.76(11) . 3_666
C1 C2 H2 118.0(10) . .
C3 C2 C1 121.52(11) . .
C3 C2 H2 120.5(10) . .
N2 C3 C1 119.67(11) . 3_666
N2 C3 C2 121.61(12) . .
C2 C3 C1 118.71(11) . 3_666

loop_
_geom_bond_atom_site_label_1
_geom_bond_atom_site_label_2
_geom_bond_distance
_geom_bond_site_symmetry_2
N1 C1 1.3131(16) .
N1 H1A 0.893(19) .
N1 H1B 0.77(2) .
N2 C3 1.3237(16) .
N2 H2A 0.853(19) .
N2 H2B 0.82(2) .
C1 C2 1.3942(17) .
C1 C3 1.4953(18) 3_666
C2 C3 1.3862(17) .
C2 H2 0.930(17) .

loop_
_geom_hbond_atom_site_label_D
_geom_hbond_atom_site_label_H
_geom_hbond_atom_site_label_A
_geom_hbond_distance_DH
_geom_hbond_distance_HA
_geom_hbond_distance_DA
_geom_hbond_angle_DHA
_geom_hbond_site_symmetry_A
_geom_hbond_publ_flag
N2 H2A Cl1 0.853(19) 2.44(2) 3.2520(12) 159.1(18) 4_575 yes
N1 H1A Cl1 0.893(19) 2.288(19) 3.1783(12) 174.1(16) 3_576 yes
N2 H2B Cl1 0.82(2) 2.50(2) 3.3162(12) 175(2) 3_666 yes
N1 H1B Cl1 0.77(2) 2.40(2) 3.1696(12) 175(2) . yes

loop_
_geom_torsion_atom_site_label_1
_geom_torsion_atom_site_label_2
_geom_torsion_atom_site_label_3
_geom_torsion_atom_site_label_4
_geom_torsion
_geom_torsion_site_symmetry_1
_geom_torsion_site_symmetry_2
_geom_torsion_site_symmetry_3
_geom_torsion_site_symmetry_4
N1 C1 C2 C3 -178.90(12) . . . .
C1 C2 C3 N2 178.06(12) . . . .
C1 C2 C3 C1 -0.74(19) . . . 3_666
C3 C1 C2 C3 0.75(19) 3_666 . . .

_cod_database_fobs_code 4039024
